data_4513136
loop_
_publ_author_name
'Be&#x0305;rzi\,n\<s, Agris'
'Skarbulis, Edgars'
'Acti\,n\<s, Andris'

_publ_section_title
;
 Structural Characterization and Rationalization of Formation, Stability,
 and Transformations of Benperidol Solvates
;
_journal_issue 5
_journal_name_full 'Crystal Growth &amp; Design'
_journal_page_first 2337
_journal_paper_doi 10.1021/acs.cgd.5b00138
_journal_volume 15
_journal_year 2015
_chemical_formula_moiety 'C22 H24 F N3 O2, C7 H8 O'
_chemical_formula_sum 'C29 H32 F N3 O3'
_chemical_formula_weight 489.58
_chemical_name_common 'benperidol benzyl alcohol solvate'
_chemical_name_systematic
;
1-{1-[4-(4-fluorophenyl)-4-oxobutyl]piperidin-4-yl}
-1,3-dihydro-2H-benzimidazol-2-one benzyl alcohol solvate
;
_space_group_IT_number 61
_symmetry_cell_setting orthorhombic
_symmetry_space_group_name_Hall '-P 2ac 2ab'
_symmetry_space_group_name_H-M 'P b c a'
_audit_creation_date 2014-12-15
_audit_creation_method expo
_cell_angle_alpha 90.000
_cell_angle_beta 90.000
_cell_angle_gamma 90.000
_cell_formula_units_Z 8
_cell_length_a 13.7193(4)
_cell_length_b 51.6467(20)
_cell_length_c 7.43071(20)
_cell_measurement_temperature 293
_cell_volume 5265.1(3)
_diffrn_ambient_temperature 293
_diffrn_measurement_device_type 'Bruker D8'
_diffrn_radiation_monochromator none
_diffrn_radiation_type 'Cu K\a'
_diffrn_radiation_wavelength 1.54184
_pd_char_colour white
_pd_meas_2theta_range_inc 0.010225
_pd_meas_2theta_range_max 70.00545
_pd_meas_2theta_range_min 2.50000
_pd_meas_number_of_points 6603
_pd_meas_scan_method step
_pd_proc_ls_prof_R_factor 0.02427
_pd_proc_ls_prof_wR_expected 0.00734
_pd_proc_ls_prof_wR_factor 0.03356
_refine_ls_goodness_of_fit_all 4.57
_refine_ls_R_factor_all 0.0787
_refine_ls_shift/su_max 0.01
_cod_data_source_file cg5b00138_si_007.cif
_cod_data_source_block Benperidol_SBenz
_cod_original_cell_volume 5265.07(30)
_cod_database_code 4513136

loop_
_symmetry_equiv_pos_site_id
_symmetry_equiv_pos_as_xyz
1 'x, y, z'
2 '-x+1/2, -y, z+1/2'
3 'x+1/2, -y+1/2, -z'
4 '-x, y+1/2, -z+1/2'
5 '-x, -y, -z'
6 'x+1/2, y, -z+1/2'
7 '-x+1/2, y+1/2, z'
8 'x, -y+1/2, z+1/2'

loop_
_atom_site_type_symbol
_atom_site_label
_atom_site_fract_x
_atom_site_fract_y
_atom_site_fract_z
_atom_site_U_iso_or_equiv
_atom_site_occupancy
_atom_site_adp_type
C C2 0.3321(2) 0.6724(1) 0.3101(5) 0.0657 1 Uiso
C C7 0.4677(2) 0.6678(1) 0.1062(4) 0.0657 1 Uiso
C C18 -0.0848(3) 0.5196(1) 1.1087(6) 0.0657 1 Uiso
C C8 0.4168(2) 0.6165(1) 0.4365(4) 0.0657 1 Uiso
C C11 0.388(2) 0.6134(1) 0.7696(4) 0.0657 1 Uiso
C C4 0.3787(3) 0.7068(1) 0.1089(5) 0.0657 1 Uiso
C C5 0.4537(3) 0.6922(1) 0.0371(4) 0.0657 1 Uiso
C C9 0.3139(2) 0.6062(1) 0.4093(4) 0.0657 1 Uiso
C C1 0.5303(2) 0.6289(1) 0.1868(5) 0.0657 1 Uiso
C C19 -0.1339(3) 0.5086(1) 1.2514(7) 0.0657 1 Uiso
C C3 0.3191(3) 0.6973(1) 0.2416(6) 0.0657 1 Uiso
C C10 0.2841(2) 0.5901(1) 0.5730(4) 0.0657 1 Uiso
C C17 -0.0108(2) 0.5373(1) 1.1437(5) 0.0657 1 Uiso
C C13 0.2555(3) 0.5899(1) 0.8996(5) 0.0657 1 Uiso
C C22 0.0084(3) 0.5433(1) 1.3300(4) 0.0657 1 Uiso
C C20 -0.1135(2) 0.5155(1) 1.4245(6) 0.0657 1 Uiso
C C15 0.1455(3) 0.5575(1) 1.0343(5) 0.0657 1 Uiso
C C14 0.1952(4) 0.5674(1) 0.8623(5) 0.0657 1 Uiso
C C16 0.0442(3) 0.5499(1) 1.003(4) 0.0657 1 Uiso
C C21 -0.0445(3) 0.5325(1) 1.4621(5) 0.0657 1 Uiso
C C24 0.1574(3) 0.6888(1) 0.8340(5) 0.0657 1 Uiso
C C29 0.0682(3) 0.6943(1) 0.9127(5) 0.0657 1 Uiso
C C28 0.0272(3) 0.7186(2) 0.8959(6) 0.0657 1 Uiso
C C27 0.0744(5) 0.7377(1) 0.7999(7) 0.0666 1 Uiso
C C26 0.1634(5) 0.7325(1) 0.7244(6) 0.0666 1 Uiso
C C25 0.2044(3) 0.7081(1) 0.7409(5) 0.0666 1 Uiso
C C23 0.2021(7) 0.6624(1) 0.8505(8) 0.0666 1 Uiso
C C6 0.4087(2) 0.6583(1) 0.2436(4) 0.0666 1 Uiso
C C12 0.4254(2) 0.6304(1) 0.6171(4) 0.0666 1 Uiso
F F1 -0.1661(2) 0.5056(1) 1.5609(7) 0.0666 1 Uiso
N N1 0.4469(2) 0.6338(1) 0.2883(4) 0.0657 1 Uiso
N N3 0.2877(2) 0.6051(1) 0.7383(4) 0.0657 1 Uiso
N N2 0.5384(2) 0.6497(1) 0.0708(5) 0.0657 1 Uiso
O O1 0.5844(2) 0.6105(1) 0.2018(6) 0.0657 1 Uiso
O O2 0.0066(3) 0.5535(1) 0.8547(5) 0.0657 1 Uiso
O O3 0.1815(6) 0.6471(1) 0.7049(6) 0.0657 1 Uiso
H H14 0.3888 0.6463 0.6132 0.0788 1 Uiso
H H1 0.2908 0.6658 0.3972 0.0788 1 Uiso
H H21 -0.1005 0.5151 0.9917 0.0788 1 Uiso
H H6 0.4609 0.6017 0.438 0.0788 1 Uiso
H H11 0.4293 0.5983 0.7811 0.0788 1 Uiso
H H12 0.3913 0.623 0.8813 0.0788 1 Uiso
H H3 0.3688 0.7235 0.0666 0.0788 1 Uiso
H H4 0.4928 0.6986 -0.0542 0.0788 1 Uiso
H H7 0.3116 0.5957 0.3019 0.0788 1 Uiso
H H8 0.2694 0.6205 0.3942 0.0788 1 Uiso
H H22 -0.1819 0.4963 1.2293 0.0788 1 Uiso
H H2 0.269 0.7075 0.286 0.0788 1 Uiso
H H9 0.2184 0.5836 0.5553 0.0788 1 Uiso
H H10 0.3272 0.5753 0.5835 0.0788 1 Uiso
H H15 0.3129 0.584 0.9635 0.0788 1 Uiso
H H16 0.2202 0.6013 0.9793 0.0788 1 Uiso
H H24 0.0579 0.5548 1.3588 0.0788 1 Uiso
H H19 0.1813 0.5427 1.0795 0.0788 1 Uiso
H H20 0.1476 0.5708 1.1252 0.0788 1 Uiso
H H17 0.2349 0.5538 0.8114 0.0788 1 Uiso
H H18 0.1458 0.5721 0.7748 0.0788 1 Uiso
H H5 0.5816 0.6511 -0.0119 0.0788 1 Uiso
H H23 -0.0323 0.5368 1.5813 0.0788 1 Uiso
H H32 0.0337 0.6809 0.9799 0.0788 1 Uiso
H H31 -0.0342 0.7222 0.9537 0.0788 1 Uiso
H H30 0.0441 0.7548 0.7863 0.0788 1 Uiso
H H29 0.197 0.7461 0.659 0.0788 1 Uiso
H H28 0.2688 0.7044 0.6868 0.0788 1 Uiso
H H26 0.2713 0.664 0.8636 0.0788 1 Uiso
H H27 0.1779 0.6538 0.9558 0.0788 1 Uiso
H H25 0.2058 0.6309 0.7168 0.0788 1 Uiso
H H13 0.4929 0.6347 0.6388 0.0788 1 Uiso

loop_
_atom_type_symbol
_atom_type_description
_atom_type_scat_source
H H 'International Tables Vol C Tables 4.2.6.8 and 6.1.1.4'
C C 'International Tables Vol C Tables 4.2.6.8 and 6.1.1.4'
N N 'International Tables Vol C Tables 4.2.6.8 and 6.1.1.4'
O O 'International Tables Vol C Tables 4.2.6.8 and 6.1.1.4'
F F 'International Tables Vol C Tables 4.2.6.8 and 6.1.1.4'

loop_
_geom_angle_atom_site_label_1
_geom_angle_atom_site_label_2
_geom_angle_atom_site_label_3
_geom_angle
C6 N1 C8 127.9(3)
C11 N3 C10 108.9(4)
C7 N2 C1 110.7(3)
C2 C6 C7 121.5(4)
N2 C7 C6 108.1(4)
C19 C18 C17 118.9(4)
C12 C8 C9 110.7(2)
C7 C5 C4 117.4(3)
O1 C1 N2 128.2(3)
C2 C3 C4 121.1(4)
C18 C17 C16 122.8(9)
C17 C22 C21 120.9(4)
C19 C20 C21 121.4(4)
O2 C16 C17 119.8(5)
C22 C21 C20 120.6(4)
C6 N1 C1 109.9(4)
C11 N3 C13 107.7(3)
N1 C6 C2 132.6(3)
C8 C12 C11 110.9(4)
N2 C7 C5 130.7(3)
N1 C8 C12 110.5(4)
N3 C11 C12 111.6(10)
C8 C9 C10 109.4(3)
N1 C1 N2 105.2(4)
N3 C10 C9 111.9(4)
C22 C17 C16 120.2(9)
F1 C20 C19 120.1(4)
C14 C15 C16 112.3(12)
O2 C16 C15 120.0(16)
C8 N1 C1 121.6(4)
C10 N3 C13 112.7(4)
N1 C6 C7 105.9(3)
C6 C2 C3 117.2(4)
C6 C7 C5 121.1(4)
N1 C8 C9 111.8(3)
C5 C4 C3 121.7(5)
O1 C1 N1 126.6(4)
C18 C19 C20 121.2(4)
C18 C17 C22 117.0(4)
N3 C13 C14 115.7(3)
F1 C20 C21 118.5(4)
C13 C14 C15 111.1(3)
C17 C16 C15 120.2(18)
C7 N2 H5 125
C8 C12 H14 110
H13 C12 H14 108
C19 C18 H21 120
C12 C8 H6 108
N3 C11 H12 109
H11 C11 H12 108
C7 C5 H4 121
C8 C9 H8 110
H7 C9 H8 108
C2 C3 H2 119
N3 C10 H10 109
H9 C10 H10 108
C14 C13 H15 108
C17 C22 H24 120
C14 C15 H20 109
H19 C15 H20 108
C15 C14 H17 110
C22 C21 H23 120
C1 N2 H5 125
C11 C12 H13 109
C6 C2 H1 122
C17 C18 H21 121
C9 C8 H6 108
C12 C11 H11 109
C5 C4 H3 119
C4 C5 H4 121
C10 C9 H7 110
C18 C19 H22 119
C4 C3 H2 120
C9 C10 H9 109
N3 C13 H15 108
C14 C13 H16 109
C21 C22 H24 120
C16 C15 H19 109
C13 C14 H17 110
C15 C14 H18 109
C20 C21 H23 119
C8 C12 H13 109
C11 C12 H14 110
C3 C2 H1 121
N1 C8 H6 108
N3 C11 H11 109
C12 C11 H12 109
C3 C4 H3 119
C8 C9 H7 110
C10 C9 H8 110
C20 C19 H22 119
N3 C10 H9 109
C9 C10 H10 109
N3 C13 H16 109
H15 C13 H16 107
C14 C15 H19 109
C16 C15 H20 109
C13 C14 H18 109
H17 C14 H18 108
C29 C24 C25 118.6(5)
C24 C29 C28 120.5(4)
C27 C26 C25 120.3(5)
C29 C24 C23 120.9(5)
C29 C28 C27 120.4(5)
C24 C25 C26 120.9(4)
C25 C24 C23 120.6(5)
C28 C27 C26 119.3(5)
O3 C23 C24 112.1(6)
C23 O3 H25 112
C29 C28 H31 119
C26 C27 H30 121
C24 C29 H32 120
C27 C28 H31 120
C27 C26 H29 119
C28 C29 H32 120
C28 C27 H30 120
C25 C26 H29 121
C24 C25 H28 119
O3 C23 H27 108
H26 C23 H27 107
C26 C25 H28 120
C24 C23 H26 110
O3 C23 H26 110
C24 C23 H27 110

loop_
_geom_bond_atom_site_label_1
_geom_bond_atom_site_label_2
_geom_bond_distance
F1 C20 1.345(6)
N1 C8 1.477(6)
N3 C13 1.499(6)
C6 C7 1.392(5)
C7 C5 1.374(7)
C4 C5 1.383(6)
C17 C22 1.443(5)
C20 C21 1.321(6)
O1 C1 1.211(6)
N1 C1 1.394(4)
N2 C7 1.373(6)
C12 C8 1.527(5)
C18 C19 1.379(7)
C4 C3 1.372(6)
C17 C16 1.44(2)
C15 C14 1.536(6)
O2 C16 1.23(3)
N3 C11 1.46(3)
N2 C1 1.382(7)
C12 C11 1.523(10)
C18 C17 1.391(6)
C9 C10 1.529(5)
C13 C14 1.453(7)
C15 C16 1.463(7)
N1 C6 1.409(7)
N3 C10 1.453(5)
C6 C2 1.371(5)
C2 C3 1.395(7)
C8 C9 1.522(4)
C19 C20 1.364(7)
C22 C21 1.342(6)
N2 H5 0.86
C18 H21 0.93
C4 H3 0.93
C19 H22 0.93
C13 H15 0.97
C15 H20 0.96
C12 H13 0.97
C8 H6 0.97
C5 H4 0.93
C3 H2 0.93
C13 H16 0.97
C14 H17 0.97
C12 H14 0.96
C11 H11 0.97
C9 H7 0.97
C10 H9 0.97
C22 H24 0.93
C14 H18 0.97
C2 H1 0.93
C11 H12 0.97
C9 H8 0.96
C10 H10 0.97
C15 H19 0.97
C21 H23 0.93
O3 C23 1.369(8)
C29 C28 1.381(11)
C24 C29 1.386(6)
C28 C27 1.379(10)
C24 C25 1.374(7)
C27 C26 1.370(9)
C24 C23 1.500(8)
C26 C25 1.386(7)
O3 H25 0.9
C26 H29 0.97
C29 H32 0.98
C25 H28 0.99
C28 H31 0.96
C23 H26 0.96
C27 H30 0.98
C23 H27 0.96

loop_
_geom_torsion_atom_site_label_1
_geom_torsion_atom_site_label_2
_geom_torsion_atom_site_label_3
_geom_torsion_atom_site_label_4
_geom_torsion
C2 C6 N1 C8 -5.0(6)
C7 C6 N1 C1 2.8(4)
N1 C6 C7 N2 -0.2(4)
C2 C6 C7 C5 2.7(5)
C8 C12 C11 N3 -56.2(10)
C5 C7 N2 C1 173.2(4)
C17 C18 C19 C20 2.4(7)
C12 C8 N1 C6 -57.1(4)
C9 C8 N1 C1 -123.1(4)
C12 C11 N3 C10 60.8(8)
C5 C4 C3 C2 0.2(7)
O1 C1 N1 C8 2.3(7)
O1 C1 N2 C7 -174.3(4)
C18 C19 C20 C21 -1.6(7)
C18 C17 C22 C21 -1.2(7)
C18 C17 C16 C15 -149.7(8)
C14 C13 N3 C11 -141.3(6)
C17 C22 C21 C20 2.1(7)
C16 C15 C14 C13 138.8(5)
C2 C6 N1 C1 -176.2(4)
N1 C6 C2 C3 175.3(4)
N1 C6 C7 C5 -176.4(3)
C11 C12 C8 N1 176.1(10)
C6 C2 C3 C4 2.2(6)
N2 C7 C5 C4 -175.6(4)
C19 C18 C17 C22 -1.1(7)
C12 C8 N1 C1 113.2(4)
N1 C8 C9 C10 -175.8(4)
C12 C11 N3 C13 -176.7(5)
C8 C9 C10 N3 58.7(4)
N2 C1 N1 C6 -4.3(4)
N1 C1 N2 C7 4.3(4)
C9 C10 N3 C11 -62.5(5)
C16 C17 C22 C21 177.5(4)
C22 C17 C16 O2 -150.6(9)
C14 C13 N3 C10 -21.2(5)
F1 C20 C21 C22 -178.6(4)
C14 C15 C16 O2 -5.0(10)
C7 C6 N1 C8 174.1(3)
C7 C6 C2 C3 -3.6(5)
C2 C6 C7 N2 179.0(3)
C11 C12 C8 C9 51.7(11)
C6 C7 N2 C1 -2.6(4)
C6 C7 C5 C4 -0.3(5)
C19 C18 C17 C16 -179.7(4)
C9 C8 N1 C6 66.6(5)
C12 C8 C9 C10 -52.3(5)
C3 C4 C5 C7 -1.2(6)
O1 C1 N1 C6 174.2(4)
N2 C1 N1 C8 -176.2(3)
C18 C19 C20 F1 176.2(4)
C9 C10 N3 C13 178.1(3)
C18 C17 C16 O2 28.0(10)
C22 C17 C16 C15 31.7(9)
N3 C13 C14 C15 -165.5(4)
C19 C20 C21 C22 -0.7(7)
C14 C15 C16 C17 172.8(7)
N1 C6 C2 H1 -4
H13 C12 C8 N1 -63
H14 C12 C8 N1 55
C8 C12 C11 H11 65
H13 C12 C11 H11 -56
H14 C12 C11 H11 -174
C7 C6 C2 H1 177
H13 C12 C8 C9 172
H14 C12 C8 C9 -70
C8 C12 C11 H12 -177
H13 C12 C11 H12 62
H14 C12 C11 H12 -56
C11 C12 C8 H6 -66
H13 C12 C8 H6 55
H14 C12 C8 H6 173
H13 C12 C11 N3 -177
H14 C12 C11 N3 65
C6 C2 C3 H2 -178
H1 C2 C3 C4 -178
C5 C7 N2 H5 -7
C17 C18 C19 H22 -178
H21 C18 C17 C22 180
H6 C8 N1 C1 -5
C12 C8 C9 H7 -173
H6 C8 C9 H7 -55
H11 C11 N3 C13 62
C3 C4 C5 H4 179
C5 C4 C3 H2 -179
C8 C9 C10 H9 180
H7 C9 C10 H9 -60
H8 C9 C10 H9 60
N1 C1 N2 H5 -176
H9 C10 N3 C11 176
H10 C10 N3 C13 -61
H15 C13 N3 C11 -20
H16 C13 N3 C10 -144
H15 C13 C14 C15 73
H16 C13 C14 C15 -43
C17 C22 C21 H23 -179
F1 C20 C21 H23 2
C16 C15 C14 H18 18
H19 C15 C14 H18 139
H20 C15 C14 H18 -103
H20 C15 C16 O2 117
H1 C2 C3 H2 1
N2 C7 C5 H4 5
H21 C18 C19 C20 -178
H21 C18 C17 C16 1
N1 C8 C9 H7 63
C12 C8 C9 H8 68
H6 C8 C9 H8 -174
H12 C11 N3 C10 -178
H3 C4 C5 C7 178
H3 C4 C3 C2 -179
C8 C9 C10 H10 -63
H7 C9 C10 H10 58
H8 C9 C10 H10 177
H22 C19 C20 F1 -4
H9 C10 N3 C13 57
C18 C17 C22 H24 179
H15 C13 N3 C10 100
N3 C13 C14 H17 73
H15 C13 C14 H17 -48
H16 C13 C14 H17 -164
H24 C22 C21 C20 -178
C19 C20 C21 H23 -180
H19 C15 C14 C13 -100
H20 C15 C14 C13 17
H19 C15 C16 O2 -126
H20 C15 C16 C17 -66
C6 C7 N2 H5 177
C6 C7 C5 H4 180
H21 C18 C19 H22 2
H6 C8 N1 C6 -175
N1 C8 C9 H8 -55
H6 C8 C9 C10 66
H11 C11 N3 C10 -60
H12 C11 N3 C13 -56
H3 C4 C5 H4 -2
H3 C4 C3 H2 1
H7 C9 C10 N3 179
H8 C9 C10 N3 -62
O1 C1 N2 H5 6
H22 C19 C20 C21 179
H10 C10 N3 C11 59
C16 C17 C22 H24 -2
H16 C13 N3 C11 96
N3 C13 C14 H18 -45
H15 C13 C14 H18 -167
H16 C13 C14 H18 77
H24 C22 C21 H23 1
C16 C15 C14 H17 -100
H19 C15 C14 H17 21
H20 C15 C14 H17 138
H19 C15 C16 C17 52
C25 C24 C29 C28 0.7(6)
C23 C24 C25 C26 179.7(5)
C24 C29 C28 C27 0.2(7)
C27 C26 C25 C24 -0.6(7)
C23 C24 C29 C28 -179.6(5)
C29 C24 C23 O3 95.5(7)
C29 C28 C27 C26 -1.4(8)
C29 C24 C25 C26 -0.5(6)
C25 C24 C23 O3 -84.7(8)
C28 C27 C26 C25 1.5(8)
C25 C24 C29 H32 -180
C23 C24 C25 H28 -1
C25 C24 C23 H26 37
H32 C29 C28 C27 -179
H31 C28 C27 C26 178
H30 C27 C26 C25 -178
H29 C26 C25 C24 180
H26 C23 O3 H25 61
C23 C24 C29 H32 0
C29 C24 C23 H26 -143
C25 C24 C23 H27 155
H32 C29 C28 H31 2
H31 C28 C27 H30 -2
H30 C27 C26 H29 1
H29 C26 C25 H28 1
H27 C23 O3 H25 -56
C29 C24 C25 H28 179
C29 C24 C23 H27 -25
C24 C29 C28 H31 -179
C29 C28 C27 H30 179
C28 C27 C26 H29 -179
C27 C26 C25 H28 -180
C24 C23 O3 H25 -177
